data_1564942
loop_
_publ_author_name
'Tcho\'n, D.'
'Makal, A.'

_publ_section_title
;
 Maximizing completeness in single-crystal high-pressure diffraction
 experiments: phase transitions in 2{^\,irc}AP
;
_journal_coeditor_code FC5056
_journal_issue 6
_journal_name_full IUCrJ
_journal_page_first
;
;
_journal_paper_doi 10.1107/S2052252521009532
_journal_volume 8
_journal_year 2021
_chemical_formula_moiety 'C20 H14 O2'
_chemical_formula_sum 'C20 H14 O2'
_chemical_formula_weight 286.333
_space_group_crystal_system orthorhombic
_space_group_IT_number 62
_space_group_name_Hall '-P 2ac 2n'
_space_group_name_H-M_alt 'P n m a'
_symmetry_Int_Tables_number 62
_audit_creation_date 2021-05-13
_audit_creation_method
;
Olex2 1.3
(compiled 2020.12.01 svn.r5f60950 for OlexSys, GUI svn.r6272)
;
_cell_angle_alpha 90
_cell_angle_beta 90
_cell_angle_gamma 90
_cell_formula_units_Z 4
_cell_length_a 7.21024(18)
_cell_length_b 16.4876(5)
_cell_length_c 11.2792(3)
_cell_measurement_reflns_used 10439
_cell_measurement_temperature 100.00(11)
_cell_measurement_theta_max 40.1750
_cell_measurement_theta_min 3.3290
_cell_volume 1340.87(6)
_computing_cell_refinement 'CrysAlisPro 1.171.39.46 (Rigaku OD, 2018)'
_computing_data_collection 'CrysAlisPro 1.171.39.46 (Rigaku OD, 2018)'
_computing_data_reduction 'CrysAlisPro 1.171.39.46 (Rigaku OD, 2018)'
_computing_molecular_graphics 'Olex2 1.3 (Dolomanov et al., 2009)'
_computing_publication_material 'Olex2 1.3 (Dolomanov et al., 2009)'
_computing_structure_refinement 'olex2.refine 1.3 (Bourhis et al., 2015)'
_diffrn_ambient_environment N~2~
_diffrn_ambient_temperature 100.00(11)
_diffrn_detector 'CCD plate'
_diffrn_detector_area_resol_mean 8.0013
_diffrn_detector_type Eos
_diffrn_measured_fraction_theta_full 0.9984
_diffrn_measured_fraction_theta_max 0.9870
_diffrn_measurement_details
;
List of Runs (angles in degrees, time in seconds):

 # Type Start End Width t~exp~ \w \q \k \f Frames
--------------------------------------------------------------------------
 1 \w -21.00 69.00 1.00 4.00 -- 0.00 57.00 120.00 90
 2 \w -70.00 30.00 1.00 4.00 -- 0.00 -77.00 0.00 100
 3 \w 16.00 116.00 1.00 20.00 -- 46.30 77.00 90.00 100
 4 \w 16.00 116.00 1.00 20.00 -- 46.30 77.00-150.00 100
 5 \w -23.00 59.00 1.00 20.00 -- 46.30 -57.00 -60.00 82
 6 \w 75.00 110.00 1.00 20.00 -- 46.30 125.00-150.00 35
 7 \w 16.00 42.00 1.00 20.00 -- 46.30 77.00 60.00 26
 8 \w 74.00 102.00 1.00 20.00 -- 46.30 77.00 60.00 28
 9 \w 16.00 113.00 1.00 20.00 -- 46.30 77.00 150.00 97
 10 \w -1.00 74.00 1.00 20.00 -- 46.30 -77.00 120.00 75
 11 \w 16.00 112.00 1.00 20.00 -- 46.30 77.00 -30.00 96
 12 \w 5.00 104.00 1.00 20.00 -- 46.30-125.00 -60.00 99
 13 \w 16.00 114.00 1.00 20.00 -- 46.30 77.00 -90.00 98
 14 \w -21.00 39.00 1.00 20.00 -- 46.30 -77.00-150.00 60
 15 \w 16.00 42.00 1.00 20.00 -- 46.30 77.00 120.00 26
 16 \w 86.00 113.00 1.00 20.00 -- 46.30 77.00 120.00 27
 17 \w 16.00 42.00 1.00 20.00 -- 46.30 77.00 30.00 26
 18 \w 47.00 111.00 1.00 20.00 -- 46.30 77.00 30.00 64
 19 \w -20.00 75.00 1.00 20.00 -- 46.30 -77.00 30.00 95
 20 \w 73.00 117.00 1.00 20.00 -- 46.30 125.00 -90.00 44
 21 \w -21.00 69.00 1.00 40.00 -- 0.00 57.00 120.00 90
 22 \w -70.00 30.00 1.00 40.00 -- 0.00 -77.00 0.00 100
 23 \w 16.00 116.00 1.00 130.00 -- 46.30 77.00 90.00 100
;
_diffrn_measurement_device 'four-circle diffractometer'
_diffrn_measurement_device_type 'SuperNova, Single source at offset/far, Eos'
_diffrn_measurement_method '\w scans'
_diffrn_orient_matrix_type 'CrysAlisPro convention (1999,Acta A55,543-557)'
_diffrn_orient_matrix_UB_11 -0.0157812000
_diffrn_orient_matrix_UB_12 -0.0418760000
_diffrn_orient_matrix_UB_13 -0.0103468000
_diffrn_orient_matrix_UB_21 -0.0362876000
_diffrn_orient_matrix_UB_22 -0.0041295000
_diffrn_orient_matrix_UB_23 0.0581383000
_diffrn_orient_matrix_UB_31 -0.0900694000
_diffrn_orient_matrix_UB_32 0.0089909000
_diffrn_orient_matrix_UB_33 -0.0215768000
_diffrn_radiation_monochromator mirror
_diffrn_radiation_probe x-ray
_diffrn_radiation_type 'Mo K\a'
_diffrn_radiation_wavelength 0.71073
_diffrn_reflns_av_R_equivalents 0.0000
_diffrn_reflns_av_unetI/netI 0.0620
_diffrn_reflns_Laue_measured_fraction_full 0.9984
_diffrn_reflns_Laue_measured_fraction_max 0.9870
_diffrn_reflns_limit_h_max 13
_diffrn_reflns_limit_h_min -13
_diffrn_reflns_limit_k_max 30
_diffrn_reflns_limit_k_min -30
_diffrn_reflns_limit_l_max 20
_diffrn_reflns_limit_l_min -20
_diffrn_reflns_number 4493
_diffrn_reflns_point_group_measured_fraction_full 0.9984
_diffrn_reflns_point_group_measured_fraction_max 0.9870
_diffrn_reflns_theta_full 25.2417
_diffrn_reflns_theta_max 41.06
_diffrn_reflns_theta_min 2.47
_diffrn_source 'micro-focus sealed X-ray tube'
_diffrn_source_type 'SuperNova (Mo) X-ray Source'
_exptl_absorpt_coefficient_mu 0.091
_exptl_absorpt_correction_T_max 1.000
_exptl_absorpt_correction_T_min 0.816
_exptl_absorpt_correction_type gaussian
_exptl_absorpt_process_details
;
CrysAlisPro 1.171.39.46 (Rigaku Oxford Diffraction, 2018)
Numerical absorption correction based on gaussian integration over
   a multifaceted crystal model
Empirical absorption correction using spherical harmonics,
 implemented in SCALE3 ABSPACK scaling algorithm.
;
_exptl_crystal_colour 'clear yellow'
_exptl_crystal_colour_lustre clear
_exptl_crystal_colour_primary yellow
_exptl_crystal_density_diffrn 1.418
_exptl_crystal_description block
_exptl_crystal_F_000 600.297
_exptl_crystal_size_max 0.179
_exptl_crystal_size_mid 0.092
_exptl_crystal_size_min 0.075
_refine_diff_density_max 0.4887
_refine_diff_density_min -0.5380
_refine_diff_density_rms 0.1086
_refine_ls_d_res_high 0.5410
_refine_ls_d_res_low 8.2438
_refine_ls_goodness_of_fit_ref 0.9394
_refine_ls_hydrogen_treatment refall
_refine_ls_matrix_type full
_refine_ls_number_constraints 0
_refine_ls_number_parameters 172
_refine_ls_number_reflns 4492
_refine_ls_number_restraints 0
_refine_ls_restrained_S_all 0.9394
_refine_ls_R_factor_all 0.0759
_refine_ls_R_factor_gt 0.0374
_refine_ls_shift/su_max 0.0001
_refine_ls_shift/su_mean 0.0000
_refine_ls_structure_factor_coef Fsqd
_refine_ls_weighting_details 'w=1/[\s^2^(Fo^2^)+(0.0000P)^2^] where P=(Fo^2^+2Fc^2^)/3'
_refine_ls_weighting_scheme calc
_refine_ls_wR_factor_gt 0.0554
_refine_ls_wR_factor_ref 0.0616
_reflns_Friedel_coverage 0.0
_reflns_limit_h_max 13
_reflns_limit_h_min 0
_reflns_limit_k_max 30
_reflns_limit_k_min 0
_reflns_limit_l_max 20
_reflns_limit_l_min 0
_reflns_number_gt 2997
_reflns_number_total 4492
_reflns_threshold_expression I>=2u(I)
_cod_data_source_file fc5056.cif
_cod_data_source_block 2oAPal_0kbar
_cod_original_cell_volume 1340.86(6)
_cod_database_code 1564942
_chemical_oxdiff_formula 'C20 H14 O2'
_chemical_oxdiff_usercomment '2oAP sample for High-res'
_reflns_odcompleteness_completeness 99.94
_reflns_odcompleteness_iscentric 1
_reflns_odcompleteness_theta 40.15
_olex2_refinement_description
;
;
_olex2_submission_special_instructions 'No special instructions were received'
_oxdiff_exptl_absorpt_empirical_details
;
Empirical correction (ABSPACK) includes:
- Absorption correction using spherical harmonics
- Frame scaling
;
_oxdiff_exptl_absorpt_empirical_full_max 1.676
_oxdiff_exptl_absorpt_empirical_full_min 0.805

loop_
_space_group_symop_id
_space_group_symop_operation_xyz
1 x,y,z
2 x+1/2,-y+1/2,-z+1/2
3 -x,y+1/2,-z
4 -x+1/2,-y,z+1/2
5 -x,-y,-z
6 -x-1/2,y-1/2,z-1/2
7 x,-y-1/2,z
8 x-1/2,y,-z-1/2

loop_
_atom_site_label
_atom_site_type_symbol
_atom_site_fract_x
_atom_site_fract_y
_atom_site_fract_z
_atom_site_U_iso_or_equiv
_atom_site_adp_type
_atom_site_occupancy
_atom_site_site_symmetry_order
_atom_site_refinement_flags_posn
_atom_site_refinement_flags_adp
_atom_site_refinement_flags_occupancy
C15 C 0.62035(8) 0.75 0.55460(5) 0.01147(10) Uani 1.000000 2 S T P
C16 C 0.65046(8) 0.75 0.42904(5) 0.01251(10) Uani 1.000000 2 S T P
C2 C 0.60449(5) 0.67440(2) 0.61596(3) 0.01169(7) Uani 1.000000 1 . . .
C1 C 0.57847(6) 0.67567(2) 0.74052(3) 0.01207(7) Uani 1.000000 1 . . .
C3 C 0.62126(6) 0.60020(3) 0.54928(4) 0.01433(8) Uani 1.000000 1 . . .
H3 H 0.6131(9) 0.5443(4) 0.5940(5) 0.0316(17) Uani 1.000000 1 . . .
C4 C 0.64850(6) 0.60108(3) 0.43011(4) 0.01521(8) Uani 1.000000 1 . . .
H4 H 0.6594(9) 0.5460(4) 0.3818(5) 0.0322(16) Uani 1.000000 1 . . .
C14 C 0.57213(8) 0.75 0.79920(5) 0.01235(11) Uani 1.000000 2 S T P
H14 H 0.5502(12) 0.75 0.8938(8) 0.028(2) Uani 1.000000 2 S T P
C5 C 0.66355(6) 0.67567(3) 0.36597(4) 0.01408(8) Uani 1.000000 1 . . .
C17 C 0.55000(6) 0.60053(3) 0.81294(4) 0.01412(8) Uani 1.000000 1 . . .
O1 O 0.47250(5) 0.540961(19) 0.77291(3) 0.02157(8) Uani 1.000000 1 . . .
C7 C 0.70443(10) 0.75 0.18231(6) 0.01928(13) Uani 1.000000 2 S T P
H7 H 0.7277(12) 0.75 0.0888(8) 0.035(2) Uani 1.000000 2 S T P
C6 C 0.69068(7) 0.67670(3) 0.24287(4) 0.01778(9) Uani 1.000000 1 . . .
H6 H 0.7012(10) 0.6196(4) 0.1968(5) 0.0386(18) Uani 1.000000 1 . . .
C18 C 0.61529(8) 0.60200(3) 0.94002(4) 0.01685(9) Uani 1.000000 1 . . .
H18A H 0.7482(10) 0.6296(4) 0.9481(5) 0.0438(18) Uani 1.000000 1 . . .
H18C H 0.5203(10) 0.6369(4) 0.9929(5) 0.0398(18) Uani 1.000000 1 . . .
H18B H 0.6181(10) 0.5417(4) 0.9740(5) 0.0419(19) Uani 1.000000 1 . . .

loop_
_atom_site_aniso_label
_atom_site_aniso_U_11
_atom_site_aniso_U_22
_atom_site_aniso_U_33
_atom_site_aniso_U_12
_atom_site_aniso_U_13
_atom_site_aniso_U_23
C15 0.0119(2) 0.0125(2) 0.0099(2) -0.000000 -0.00032(18) 0.000000
C16 0.0134(2) 0.0147(3) 0.0095(2) -0.000000 -0.00050(18) 0.000000
C2 0.01259(17) 0.01170(17) 0.01078(16) -0.00043(15) -0.00035(13) -0.00065(14)
C1 0.01424(17) 0.01129(17) 0.01067(16) -0.00060(14) 0.00031(13) 0.00026(14)
C3 0.0182(2) 0.01195(18) 0.01283(18) -0.00017(16) 0.00007(15) -0.00175(15)
H3 0.040(4) 0.028(4) 0.027(4) 0.000(3) 0.006(3) -0.010(3)
C4 0.0182(2) 0.01444(19) 0.01298(18) -0.00007(16) -0.00037(14) -0.00268(15)
H4 0.046(5) 0.032(4) 0.019(3) 0.003(3) 0.005(3) -0.002(3)
C14 0.0151(3) 0.0114(3) 0.0106(2) -0.000000 0.00040(19) 0.000000
H14 0.038(6) 0.021(5) 0.024(5) -0.000000 -0.006(5) 0.000000
C5 0.01500(18) 0.01629(19) 0.01096(17) 0.00038(15) -0.00082(13) -0.00157(15)
C17 0.01757(19) 0.01169(18) 0.01308(17) -0.00159(15) 0.00147(14) 0.00038(14)
O1 0.0332(2) 0.01493(15) 0.01660(15) -0.00880(14) 0.00271(14) -0.00102(12)
C7 0.0232(3) 0.0241(3) 0.0106(3) -0.000000 0.0002(2) 0.000000
H7 0.047(7) 0.034(5) 0.024(6) -0.000000 0.011(5) 0.000000
C6 0.0210(2) 0.0213(2) 0.01105(18) 0.00095(18) -0.00014(15) -0.00227(17)
H6 0.057(5) 0.039(5) 0.020(4) 0.010(4) -0.000(3) -0.000(3)
C18 0.0198(2) 0.0167(2) 0.01400(18) -0.00064(18) 0.00034(16) 0.00322(16)
H18A 0.035(5) 0.060(5) 0.036(4) -0.007(4) -0.005(4) 0.011(4)
H18C 0.043(5) 0.053(5) 0.023(4) 0.004(4) 0.003(3) 0.002(4)
H18B 0.065(6) 0.036(5) 0.025(4) -0.003(4) -0.009(4) 0.006(3)

loop_
_atom_type_symbol
_atom_type_scat_dispersion_real
_atom_type_scat_dispersion_imag
_atom_type_scat_source
_atom_type_scat_dispersion_source
H 0.00000 0.00000 'NoSpherA2: Chem.Sci. 2021, DOI:10.1039/D0SC05526C' 'Henke, Gullikson and Davis, At. Data and Nucl. Data Tables, 1993, 54, 2'
C 0.00347 0.00161 'NoSpherA2: Chem.Sci. 2021, DOI:10.1039/D0SC05526C' 'Henke, Gullikson and Davis, At. Data and Nucl. Data Tables, 1993, 54, 2'
O 0.01158 0.00611 'NoSpherA2: Chem.Sci. 2021, DOI:10.1039/D0SC05526C' 'Henke, Gullikson and Davis, At. Data and Nucl. Data Tables, 1993, 54, 2'

loop_
_exptl_crystal_face_index_h
_exptl_crystal_face_index_k
_exptl_crystal_face_index_l
_exptl_crystal_face_perp_dist
0 1 1 0.0415
0 -1 0 0.0437
0 1 0 0.0357
5 1 2 0.0871
-1 0 0 0.0763
0 -1 1 0.0374
0 1 -1 0.0374
0 -1 -1 0.0415

loop_
_geom_angle_atom_site_label_1
_geom_angle_atom_site_label_2
_geom_angle_atom_site_label_3
_geom_angle
_geom_angle_site_symmetry_1
_geom_angle_site_symmetry_3
_geom_angle_publ_flag
C2 C15 C16 119.37(3) . . ?
C2 C15 C16 119.37(3) 7_575 . ?
C2 C15 C2 121.27(5) 7_575 . ?
C5 C16 C15 120.34(3) . . ?
C5 C16 C15 120.34(3) 7_575 . ?
C5 C16 C5 119.30(5) 7_575 . ?
C1 C2 C15 118.50(4) . . ?
C3 C2 C15 118.72(4) . . ?
C3 C2 C1 122.75(4) . . ?
C14 C1 C2 119.22(4) . . ?
C17 C1 C2 123.11(4) . . ?
C17 C1 C14 117.63(4) . . ?
C4 C3 C2 121.30(4) . . ?
C5 C4 C3 121.36(4) . . ?
C1 C14 C1 123.14(5) 7_575 . ?
C4 C5 C16 118.91(4) . . ?
C6 C5 C16 119.65(4) . . ?
C6 C5 C4 121.44(4) . . ?
O1 C17 C1 121.87(4) . . ?
C18 C17 C1 117.51(4) . . ?
C18 C17 O1 120.58(4) . . ?
C6 C7 C6 120.54(6) 7_575 . ?
C7 C6 C5 120.43(5) . . ?

loop_
_geom_bond_atom_site_label_1
_geom_bond_atom_site_label_2
_geom_bond_distance
_geom_bond_site_symmetry_2
_geom_bond_publ_flag
C15 C16 1.4328(8) . ?
C15 C2 1.4304(5) 7_575 ?
C15 C2 1.4304(5) . ?
C16 C5 1.4202(5) . ?
C16 C5 1.4202(5) 7_575 ?
C2 C1 1.4175(5) . ?
C2 C3 1.4410(6) . ?
C1 C14 1.3935(5) . ?
C1 C17 1.4981(6) . ?
C3 C4 1.3585(6) . ?
C4 C5 1.4309(6) . ?
C5 C6 1.4023(6) . ?
C17 O1 1.2169(5) . ?
C17 C18 1.5088(6) . ?
C7 C6 1.3918(6) . ?
C7 C6 1.3918(6) 7_575 ?

loop_
_geom_torsion_atom_site_label_1
_geom_torsion_atom_site_label_2
_geom_torsion_atom_site_label_3
_geom_torsion_atom_site_label_4
_geom_torsion
_geom_torsion_site_symmetry_1
_geom_torsion_site_symmetry_2
_geom_torsion_site_symmetry_3
_geom_torsion_site_symmetry_4
_geom_torsion_publ_flag
C15 C16 C5 C4 -0.77(6) . . . . ?
C15 C16 C5 C4 0.77(6) . . 7_575 7_575 ?
C15 C16 C5 C6 -179.19(5) . . 7_575 7_575 ?
C15 C16 C5 C6 179.19(5) . . . . ?
C15 C2 C1 C14 -1.00(5) . . . . ?
C15 C2 C1 C14 -1.00(5) 7_575 . . . ?
C15 C2 C1 C17 176.63(4) 7_575 . . . ?
C15 C2 C1 C17 176.63(4) . . . . ?
C15 C2 C3 C4 -1.10(5) 7_575 . . . ?
C15 C2 C3 C4 -1.10(5) . . . . ?
C16 C5 C4 C3 0.31(5) . . . . ?
C16 C5 C4 C3 0.31(5) 7_575 . . . ?
C16 C5 C6 C7 -0.13(6) 7_575 . . . ?
C16 C5 C6 C7 -0.13(6) . . . . ?
C2 C1 C14 C1 4.19(3) . . . 7_575 ?
C2 C1 C17 O1 -31.35(5) . . . . ?
C2 C1 C17 C18 150.74(4) . . . . ?
C2 C3 C4 C5 0.63(5) . . . . ?
C1 C14 C1 C17 173.58(5) . . 7_575 7_575 ?
C3 C4 C5 C6 -179.65(4) . . . . ?
C4 C5 C6 C7 179.83(5) . . . . ?
C5 C6 C7 C6 -0.28(3) . . . 7_575 ?

loop_
_exptl_oxdiff_crystal_face_indexfrac_h
_exptl_oxdiff_crystal_face_indexfrac_k
_exptl_oxdiff_crystal_face_indexfrac_l
_exptl_oxdiff_crystal_face_x
_exptl_oxdiff_crystal_face_y
_exptl_oxdiff_crystal_face_z
-0.0000 0.9999 0.9999 -0.0522 0.0540 -0.0126
0.0000 -1.0000 -0.0000 0.0419 0.0041 -0.0090
-0.0000 1.0000 0.0000 -0.0419 -0.0041 0.0090
4.9990 0.9994 1.9997 -0.1414 -0.0693 -0.4844
-0.9998 0.0001 0.0000 0.0158 0.0363 0.0901
0.0000 -1.0001 0.9999 0.0315 0.0623 -0.0306
-0.0000 1.0001 -0.9999 -0.0315 -0.0623 0.0306
0.0000 -0.9999 -0.9999 0.0522 -0.0540 0.0126
